data_7238288
loop_
_publ_author_name
'Saad, Ali'
'Jeannin, Olivier'
'Fourmigu\'e, Marc'

_publ_section_title
;
 Helical organization of chiral binaphthyl tetrathiafulvalene primary
 amides through hydrogen bonding interactions
;
_journal_issue 11
_journal_name_full CrystEngComm
_journal_page_first 3866
_journal_paper_doi 10.1039/c004320f
_journal_volume 12
_journal_year 2010
_chemical_formula_sum 'C32 H22 O6 S4'
_chemical_formula_weight 630.74
_chemical_name_common Binapth-TTF(CO2Me)2
_space_group_IT_number 2
_space_group_name_Hall '-P 1'
_space_group_name_H-M_alt 'P -1'
_symmetry_cell_setting triclinic
_symmetry_space_group_name_H-M 'P -1'
_atom_sites_solution_hydrogens geom
_atom_sites_solution_primary direct
_atom_sites_solution_secondary difmap
_audit_creation_method SHELXL-97
_cell_angle_alpha 72.117(12)
_cell_angle_beta 88.424(13)
_cell_angle_gamma 71.483(13)
_cell_formula_units_Z 2
_cell_length_a 7.8280(18)
_cell_length_b 11.193(3)
_cell_length_c 17.395(4)
_cell_measurement_reflns_used 8381
_cell_measurement_temperature 100(2)
_cell_measurement_theta_max 27.35
_cell_measurement_theta_min 2.47
_cell_volume 1371.3(6)
_computing_cell_refinement 'Bruker SMART, 2006'
_computing_data_collection 'Bruker SMART, 2006'
_computing_data_reduction 'Bruker SAINT, 2006'
_computing_structure_refinement 'SHELXL-97 (Sheldrick, 1997)'
_computing_structure_solution 'SHELXS-86 (Sheldrick, 1986)'
_diffrn_ambient_temperature 100(2)
_diffrn_detector 'CCD plate'
_diffrn_measured_fraction_theta_full 0.980
_diffrn_measured_fraction_theta_max 0.980
_diffrn_measurement_device_type 'APEXII, Bruker-AXS'
_diffrn_measurement_method 'CCD rotation images, thin slices'
_diffrn_radiation_monochromator graphite
_diffrn_radiation_source 'fine-focus sealed tube'
_diffrn_radiation_type MoK\a
_diffrn_radiation_wavelength 0.71073
_diffrn_reflns_av_R_equivalents 0.0418
_diffrn_reflns_av_sigmaI/netI 0.0374
_diffrn_reflns_limit_h_max 10
_diffrn_reflns_limit_h_min -10
_diffrn_reflns_limit_k_max 14
_diffrn_reflns_limit_k_min -13
_diffrn_reflns_limit_l_max 22
_diffrn_reflns_limit_l_min -22
_diffrn_reflns_number 22019
_diffrn_reflns_theta_full 27.53
_diffrn_reflns_theta_max 27.53
_diffrn_reflns_theta_min 2.65
_exptl_absorpt_coefficient_mu 0.394
_exptl_absorpt_correction_T_max 1.0
_exptl_absorpt_correction_T_min 0.840482
_exptl_absorpt_correction_type multi-scan
_exptl_absorpt_process_details
;
[Sheldrick, G.M. (2002). SADABS Bruker AXS Inc., Madison, Wisconsin, USA]
;
_exptl_crystal_colour red
_exptl_crystal_density_diffrn 1.528
_exptl_crystal_density_method 'not measured'
_exptl_crystal_description prism
_exptl_crystal_F_000 652
_exptl_crystal_size_max 0.40
_exptl_crystal_size_mid 0.16
_exptl_crystal_size_min 0.07
_refine_diff_density_max 0.385
_refine_diff_density_min -0.326
_refine_diff_density_rms 0.060
_refine_ls_extinction_method none
_refine_ls_goodness_of_fit_ref 1.022
_refine_ls_hydrogen_treatment constr
_refine_ls_matrix_type full
_refine_ls_number_parameters 379
_refine_ls_number_reflns 6195
_refine_ls_number_restraints 0
_refine_ls_restrained_S_all 1.022
_refine_ls_R_factor_all 0.0462
_refine_ls_R_factor_gt 0.0352
_refine_ls_shift/su_max 0.001
_refine_ls_shift/su_mean 0.000
_refine_ls_structure_factor_coef Fsqd
_refine_ls_weighting_details 'calc w=1/[\s^2^(Fo^2^)+(0.0470P)^2^+0.7321P] where P=(Fo^2^+2Fc^2^)/3'
_refine_ls_weighting_scheme calc
_refine_ls_wR_factor_gt 0.0895
_refine_ls_wR_factor_ref 0.0972
_reflns_number_gt 5135
_reflns_number_total 6195
_reflns_threshold_expression >2sigma(I)
_cod_data_source_file c004320f.txt
_cod_data_source_block as78
_cod_original_sg_symbol_H-M P-1
_cod_database_code 7238288

loop_
_symmetry_equiv_pos_as_xyz
'x, y, z'
'-x, -y, -z'

loop_
_atom_site_label
_atom_site_type_symbol
_atom_site_fract_x
_atom_site_fract_y
_atom_site_fract_z
_atom_site_U_iso_or_equiv
_atom_site_adp_type
_atom_site_occupancy
_atom_site_symmetry_multiplicity
_atom_site_calc_flag
_atom_site_refinement_flags
S1 S 0.23475(6) 0.07559(4) 0.49998(3) 0.01972(11) Uani 1 1 d .
S2 S -0.02223(6) 0.15328(4) 0.61752(3) 0.02110(11) Uani 1 1 d .
S3 S 0.05253(6) 0.37821(4) 0.36973(3) 0.02164(11) Uani 1 1 d .
S4 S -0.18851(6) 0.44770(4) 0.49537(3) 0.01897(11) Uani 1 1 d .
O1 O 0.46856(16) -0.22757(11) 0.64434(7) 0.0172(2) Uani 1 1 d .
O2 O 0.18505(15) -0.21457(12) 0.75524(7) 0.0179(2) Uani 1 1 d .
O3 O -0.0912(2) 0.72687(14) 0.23336(8) 0.0329(3) Uani 1 1 d .
O4 O -0.1497(2) 0.55911(14) 0.20671(8) 0.0342(3) Uani 1 1 d .
O5 O -0.43844(19) 0.70485(14) 0.45713(8) 0.0319(3) Uani 1 1 d .
O6 O -0.39648(17) 0.78755(13) 0.32555(8) 0.0256(3) Uani 1 1 d .
C1 C 0.5362(2) -0.37887(16) 0.77769(10) 0.0160(3) Uani 1 1 d .
C2 C 0.5215(2) -0.35711(16) 0.69542(10) 0.0169(3) Uani 1 1 d .
C3 C 0.5644(2) -0.46280(17) 0.66224(10) 0.0196(4) Uani 1 1 d .
H3 H 0.5508 -0.4451 0.6065 0.024 Uiso 1 1 calc R
C4 C 0.6259(2) -0.59090(18) 0.71242(11) 0.0214(4) Uani 1 1 d .
H4 H 0.6555 -0.6601 0.6903 0.026 Uiso 1 1 calc R
C5 C 0.7088(2) -0.75305(18) 0.85082(11) 0.0235(4) Uani 1 1 d .
H5 H 0.7414 -0.8229 0.8292 0.028 Uiso 1 1 calc R
C6 C 0.7227(3) -0.78003(18) 0.93285(11) 0.0243(4) Uani 1 1 d .
H6 H 0.7650 -0.8675 0.9666 0.029 Uiso 1 1 calc R
C7 C 0.6729(2) -0.67505(18) 0.96630(11) 0.0215(4) Uani 1 1 d .
H7 H 0.6801 -0.6936 1.0222 0.026 Uiso 1 1 calc R
C8 C 0.6137(2) -0.54539(17) 0.91680(10) 0.0193(3) Uani 1 1 d .
H8 H 0.5828 -0.4773 0.9399 0.023 Uiso 1 1 calc R
C9 C 0.5989(2) -0.51320(17) 0.83103(10) 0.0170(3) Uani 1 1 d .
C11 C 0.4802(2) -0.26228(16) 0.80882(10) 0.0161(3) Uani 1 1 d .
C10 C 0.6452(2) -0.62014(17) 0.79758(10) 0.0189(3) Uani 1 1 d .
C12 C 0.3020(2) -0.17902(17) 0.79459(10) 0.0170(3) Uani 1 1 d .
C13 C 0.2428(2) -0.06673(17) 0.82197(10) 0.0203(4) Uani 1 1 d .
H13 H 0.1234 -0.0112 0.8105 0.024 Uiso 1 1 calc R
C14 C 0.3610(3) -0.04037(18) 0.86503(10) 0.0225(4) Uani 1 1 d .
H14 H 0.3202 0.0318 0.8844 0.027 Uiso 1 1 calc R
C15 C 0.6710(3) -0.09117(19) 0.92247(11) 0.0258(4) Uani 1 1 d .
H15 H 0.6308 -0.0206 0.9433 0.031 Uiso 1 1 calc R
C16 C 0.8511(3) -0.1642(2) 0.93270(11) 0.0281(4) Uani 1 1 d .
H16 H 0.9322 -0.1428 0.9598 0.034 Uiso 1 1 calc R
C17 C 0.9128(3) -0.2723(2) 0.90186(11) 0.0257(4) Uani 1 1 d .
H17 H 1.0350 -0.3218 0.9086 0.031 Uiso 1 1 calc R
C18 C 0.7947(2) -0.30494(18) 0.86215(11) 0.0218(4) Uani 1 1 d .
H18 H 0.8379 -0.3762 0.8421 0.026 Uiso 1 1 calc R
C19 C 0.6065(2) -0.23178(17) 0.85096(10) 0.0178(3) Uani 1 1 d .
C20 C 0.5453(2) -0.12093(17) 0.88098(10) 0.0202(4) Uani 1 1 d .
C21 C 0.3122(2) -0.19302(17) 0.58908(10) 0.0193(3) Uani 1 1 d .
H21A H 0.2432 -0.2528 0.6101 0.023 Uiso 1 1 calc R
H21B H 0.3502 -0.1999 0.5366 0.023 Uiso 1 1 calc R
C22 C 0.0314(2) -0.11140(18) 0.70775(11) 0.0204(4) Uani 1 1 d .
H22A H -0.0365 -0.0611 0.7416 0.024 Uiso 1 1 calc R
H22B H -0.0465 -0.1513 0.6896 0.024 Uiso 1 1 calc R
C23 C 0.1990(2) -0.05310(17) 0.58113(10) 0.0181(3) Uani 1 1 d .
C24 C 0.0820(2) -0.01734(17) 0.63455(10) 0.0185(3) Uani 1 1 d .
C25 C 0.0568(2) 0.20200(17) 0.52029(10) 0.0191(3) Uani 1 1 d .
C26 C -0.0151(2) 0.32572(17) 0.46881(10) 0.0184(3) Uani 1 1 d .
C27 C -0.1097(2) 0.53657(17) 0.34210(11) 0.0197(3) Uani 1 1 d .
C28 C -0.2172(2) 0.56895(17) 0.39956(10) 0.0189(3) Uani 1 1 d .
C29 C -0.1156(2) 0.62172(18) 0.25524(11) 0.0217(4) Uani 1 1 d .
C30 C -0.1645(4) 0.6313(2) 0.12066(12) 0.0427(6) Uani 1 1 d .
H30A H -0.2665 0.7112 0.1085 0.064 Uiso 1 1 calc R
H30B H -0.1804 0.5770 0.0900 0.064 Uiso 1 1 calc R
H30C H -0.0564 0.6535 0.1067 0.064 Uiso 1 1 calc R
C31 C -0.3622(2) 0.69417(18) 0.39711(10) 0.0195(3) Uani 1 1 d .
C32 C -0.5276(3) 0.91456(19) 0.32365(12) 0.0280(4) Uani 1 1 d .
H32A H -0.6288 0.8997 0.3528 0.042 Uiso 1 1 calc R
H32B H -0.5683 0.9675 0.2685 0.042 Uiso 1 1 calc R
H32C H -0.4721 0.9602 0.3484 0.042 Uiso 1 1 calc R

loop_
_atom_site_aniso_label
_atom_site_aniso_U_11
_atom_site_aniso_U_22
_atom_site_aniso_U_33
_atom_site_aniso_U_23
_atom_site_aniso_U_13
_atom_site_aniso_U_12
S1 0.0207(2) 0.0165(2) 0.0171(2) -0.00231(17) 0.00182(16) -0.00245(17)
S2 0.0226(2) 0.0166(2) 0.0183(2) -0.00298(17) 0.00237(16) -0.00114(17)
S3 0.0256(2) 0.0157(2) 0.0208(2) -0.00425(17) 0.00595(17) -0.00480(18)
S4 0.0209(2) 0.0157(2) 0.0171(2) -0.00269(16) 0.00192(16) -0.00414(17)
O1 0.0192(6) 0.0145(6) 0.0145(6) -0.0006(5) -0.0013(4) -0.0044(5)
O2 0.0168(6) 0.0166(6) 0.0172(6) -0.0027(5) -0.0014(4) -0.0034(5)
O3 0.0459(9) 0.0265(8) 0.0266(7) -0.0041(6) 0.0080(6) -0.0170(7)
O4 0.0545(9) 0.0262(8) 0.0192(7) -0.0033(6) -0.0040(6) -0.0127(7)
O5 0.0325(7) 0.0258(7) 0.0232(7) 0.0001(6) 0.0078(6) 0.0017(6)
O6 0.0261(7) 0.0204(7) 0.0211(6) 0.0005(5) 0.0026(5) -0.0020(6)
C1 0.0154(8) 0.0141(8) 0.0171(8) -0.0040(6) 0.0011(6) -0.0038(6)
C2 0.0159(8) 0.0132(8) 0.0175(8) -0.0002(6) 0.0002(6) -0.0037(6)
C3 0.0218(8) 0.0206(9) 0.0167(8) -0.0062(7) 0.0017(6) -0.0068(7)
C4 0.0241(9) 0.0170(9) 0.0240(9) -0.0098(7) 0.0023(7) -0.0046(7)
C5 0.0283(9) 0.0139(9) 0.0263(9) -0.0058(7) 0.0012(7) -0.0047(7)
C6 0.0291(10) 0.0139(9) 0.0251(9) -0.0008(7) -0.0022(7) -0.0055(7)
C7 0.0264(9) 0.0176(9) 0.0168(8) -0.0004(7) -0.0005(7) -0.0067(7)
C8 0.0215(8) 0.0167(9) 0.0190(8) -0.0049(7) 0.0015(7) -0.0059(7)
C9 0.0162(8) 0.0141(8) 0.0182(8) -0.0024(7) 0.0007(6) -0.0043(7)
C11 0.0200(8) 0.0127(8) 0.0131(8) -0.0006(6) 0.0010(6) -0.0053(7)
C10 0.0188(8) 0.0153(8) 0.0215(9) -0.0054(7) 0.0012(7) -0.0043(7)
C12 0.0219(8) 0.0142(8) 0.0129(8) -0.0004(6) 0.0011(6) -0.0069(7)
C13 0.0232(9) 0.0135(8) 0.0183(8) -0.0015(7) 0.0011(7) -0.0012(7)
C14 0.0340(10) 0.0136(8) 0.0177(8) -0.0037(7) 0.0020(7) -0.0060(8)
C15 0.0427(11) 0.0202(9) 0.0179(9) -0.0039(7) 0.0007(8) -0.0166(9)
C16 0.0350(10) 0.0309(11) 0.0224(9) -0.0038(8) -0.0047(8) -0.0199(9)
C17 0.0249(9) 0.0273(10) 0.0223(9) -0.0010(8) -0.0012(7) -0.0114(8)
C18 0.0247(9) 0.0192(9) 0.0196(9) -0.0021(7) -0.0001(7) -0.0080(7)
C19 0.0238(9) 0.0149(8) 0.0128(8) -0.0002(6) 0.0004(6) -0.0079(7)
C20 0.0302(9) 0.0146(9) 0.0148(8) -0.0006(7) 0.0006(7) -0.0095(7)
C21 0.0203(8) 0.0182(9) 0.0171(8) -0.0050(7) -0.0013(6) -0.0036(7)
C22 0.0162(8) 0.0209(9) 0.0189(8) -0.0029(7) 0.0002(6) -0.0023(7)
C23 0.0186(8) 0.0159(8) 0.0160(8) -0.0023(7) -0.0032(6) -0.0029(7)
C24 0.0175(8) 0.0162(8) 0.0175(8) -0.0025(7) -0.0024(6) -0.0021(7)
C25 0.0187(8) 0.0182(9) 0.0190(8) -0.0046(7) 0.0008(6) -0.0051(7)
C26 0.0187(8) 0.0170(9) 0.0182(8) -0.0039(7) 0.0000(6) -0.0056(7)
C27 0.0202(8) 0.0166(9) 0.0207(9) -0.0036(7) -0.0004(7) -0.0057(7)
C28 0.0194(8) 0.0169(9) 0.0174(8) -0.0022(7) -0.0015(6) -0.0048(7)
C29 0.0191(8) 0.0215(9) 0.0208(9) -0.0054(7) 0.0035(7) -0.0028(7)
C30 0.0669(16) 0.0351(13) 0.0181(10) -0.0023(9) -0.0049(10) -0.0111(12)
C31 0.0174(8) 0.0187(9) 0.0191(8) -0.0022(7) -0.0002(6) -0.0049(7)
C32 0.0238(9) 0.0194(10) 0.0299(10) 0.0019(8) 0.0015(8) -0.0016(8)

loop_
_atom_type_symbol
_atom_type_description
_atom_type_scat_dispersion_real
_atom_type_scat_dispersion_imag
_atom_type_scat_source
C C 0.0033 0.0016 'International Tables Vol C Tables 4.2.6.8 and 6.1.1.4'
H H 0.0000 0.0000 'International Tables Vol C Tables 4.2.6.8 and 6.1.1.4'
O O 0.0106 0.0060 'International Tables Vol C Tables 4.2.6.8 and 6.1.1.4'
S S 0.1246 0.1234 'International Tables Vol C Tables 4.2.6.8 and 6.1.1.4'

loop_
_geom_angle_atom_site_label_1
_geom_angle_atom_site_label_2
_geom_angle_atom_site_label_3
_geom_angle
C25 S1 C23 94.39(8)
C24 S2 C25 94.86(8)
C27 S3 C26 95.33(8)
C26 S4 C28 94.77(8)
C2 O1 C21 113.96(13)
C12 O2 C22 117.98(13)
C29 O4 C30 114.80(16)
C31 O6 C32 115.20(14)
C2 C1 C9 118.70(15)
C2 C1 C11 119.16(15)
C9 C1 C11 122.11(15)
C1 C2 O1 118.30(15)
C1 C2 C3 122.03(16)
O1 C2 C3 119.64(15)
C4 C3 C2 119.71(16)
C3 C4 C10 121.10(16)
C6 C5 C10 121.33(17)
C5 C6 C7 119.88(17)
C8 C7 C6 120.47(17)
C7 C8 C9 121.33(16)
C8 C9 C10 117.91(15)
C8 C9 C1 122.70(15)
C10 C9 C1 119.37(15)
C12 C11 C19 118.70(15)
C12 C11 C1 119.47(15)
C19 C11 C1 121.80(15)
C4 C10 C5 121.87(16)
C4 C10 C9 119.08(16)
C5 C10 C9 119.05(16)
O2 C12 C11 116.31(15)
O2 C12 C13 122.00(15)
C11 C12 C13 121.64(16)
C14 C13 C12 119.85(17)
C13 C14 C20 121.25(16)
C16 C15 C20 121.31(18)
C15 C16 C17 119.62(17)
C18 C17 C16 120.67(18)
C17 C18 C19 121.20(17)
C18 C19 C11 122.50(16)
C18 C19 C20 117.87(16)
C11 C19 C20 119.59(16)
C15 C20 C14 121.76(17)
C15 C20 C19 119.31(17)
C14 C20 C19 118.88(16)
O1 C21 C23 107.50(13)
O2 C22 C24 113.00(14)
C24 C23 C21 124.81(16)
C24 C23 S1 117.36(14)
C21 C23 S1 117.63(13)
C23 C24 C22 125.81(16)
C23 C24 S2 117.02(14)
C22 C24 S2 117.17(13)
C26 C25 S1 124.84(14)
C26 C25 S2 121.36(14)
S1 C25 S2 113.79(10)
C25 C26 S4 121.81(14)
C25 C26 S3 123.37(14)
S4 C26 S3 114.81(10)
C28 C27 C29 127.01(16)
C28 C27 S3 117.13(14)
C29 C27 S3 115.85(13)
C27 C28 C31 130.80(16)
C27 C28 S4 117.82(14)
C31 C28 S4 111.38(12)
O3 C29 O4 125.40(17)
O3 C29 C27 126.04(17)
O4 C29 C27 108.55(15)
O5 C31 O6 125.16(17)
O5 C31 C28 120.38(16)
O6 C31 C28 114.47(15)

loop_
_geom_bond_atom_site_label_1
_geom_bond_atom_site_label_2
_geom_bond_distance
S1 C25 1.7592(18)
S1 C23 1.7694(18)
S2 C24 1.7540(18)
S2 C25 1.7697(18)
S3 C27 1.7509(19)
S3 C26 1.7666(18)
S4 C26 1.7598(18)
S4 C28 1.7629(18)
O1 C2 1.382(2)
O1 C21 1.452(2)
O2 C12 1.378(2)
O2 C22 1.432(2)
O3 C29 1.196(2)
O4 C29 1.330(2)
O4 C30 1.454(2)
O5 C31 1.207(2)
O6 C31 1.325(2)
O6 C32 1.457(2)
C1 C2 1.378(2)
C1 C9 1.436(2)
C1 C11 1.499(2)
C2 C3 1.415(2)
C3 C4 1.366(3)
C4 C10 1.417(2)
C5 C6 1.365(3)
C5 C10 1.424(2)
C6 C7 1.410(3)
C7 C8 1.375(2)
C8 C9 1.422(2)
C9 C10 1.429(2)
C11 C12 1.388(2)
C11 C19 1.428(2)
C12 C13 1.417(2)
C13 C14 1.361(3)
C14 C20 1.419(3)
C15 C16 1.372(3)
C15 C20 1.412(2)
C16 C17 1.414(3)
C17 C18 1.367(3)
C18 C19 1.425(3)
C19 C20 1.431(2)
C21 C23 1.500(2)
C22 C24 1.517(2)
C23 C24 1.346(2)
C25 C26 1.344(3)
C27 C28 1.349(2)
C27 C29 1.512(2)
C28 C31 1.487(2)
